data_1541666
loop_
_publ_author_name
'Bombicz, P.'
'Mutikainen, I.'
'Krunks, M.'
'Leskela, T.'
'Madarasz, J.'
'Niinisto, L.'

_publ_section_title
;
 Synthesis, vibrational spectra and X-ray structures of copper(I) thiourea
 complexes
;
_journal_name_full 'Inorganica Chimica Acta'
_journal_page_first 513
_journal_page_last 525
_journal_volume 357
_journal_year 2004
_chemical_formula_sum 'C3 H14 Cl Cu N6 O S3'
_chemical_name_systematic '(Cu (C S (N H2)2)3) Cl (H2 O)'
_space_group_IT_number 13
_symmetry_space_group_name_Hall '-P 2yc'
_symmetry_space_group_name_H-M 'P 1 2/c 1'
_cell_angle_alpha 90
_cell_angle_beta 98.48
_cell_angle_gamma 90
_cell_formula_units_Z 4
_cell_length_a 11.641
_cell_length_b 8.179
_cell_length_c 14.253
_cell_volume 1342.217
_citation_journal_id_ASTM ICHAA3
_cod_data_source_file Bombicz_ICHAA3_2004_475.cif
_cod_data_source_block C3H14Cl1Cu1N6O1S3
_cod_original_formula_sum 'C3 H14 Cl1 Cu1 N6 O1 S3'
_cod_database_code 1541666

loop_
_symmetry_equiv_pos_as_xyz
x,y,z
-x,y,-z+1/2
-x,-y,-z
x,-y,z-1/2

loop_
_atom_site_label
_atom_site_type_symbol
_atom_site_fract_x
_atom_site_fract_y
_atom_site_fract_z
_atom_site_occupancy
_atom_site_U_iso_or_equiv
N2 N-3 0.34603 0.81553 0.30808 1 0.0
N5 N-3 0.3537 0.37618 0.11103 1 0.0
H3 H+1 0.4032 0.8303 0.3579 1 0.0
H13 H+1 -0.0828 0.6758 -0.0014 1 0.0
Cu1 Cu+1 0.111945 0.38645 0.219349 1 0.0
H8 H+1 0.2334 0.1555 0.4726 1 0.0
H1 H+1 0.4127 0.5725 0.3824 1 0.0
C2 C+4 0.08301 0.13802 0.40547 1 0.0
H2 H+1 0.3249 0.4535 0.3344 1 0.0
H6 H+1 -0.0573 0.0532 0.341 1 0.0
H4 H+1 0.3136 0.8972 0.2864 1 0.0
H11 H+1 0.4603 0.1395 0.0615 1 0.0
S3 S-2 0.25332 0.1851 0.225 1 0.0
O1 O-2 -0.12125 0.73448 0.04658 1 0.0
H9 H+1 0.3925 0.3901 0.0686 1 0.0
N1 N-3 0.34705 0.545 0.33861 1 0.0
C1 C+4 0.296 0.67097 0.29212 1 0.0
H7 H+1 0.1958 -0.0078 0.4627 1 0.0
C3 C+4 0.34138 0.22645 0.14167 1 0.0
H12 H+1 0.3868 0.0025 0.124 1 0.0
N6 N-3 0.4009 0.1067 0.10883 1 0.0
S1 S-2 0.17003 0.65296 0.21483 1 0.0
Cl1 Cl-1 0.43341 0.72782 0.02772 1 0.0
S2 S-2 0.0585 0.34443 0.3842 1 0.0
H10 H+1 0.319 0.4511 0.134 1 0.0
H14 H+1 -0.1333 0.6589 0.0859 1 0.0
H5 H+1 0.0145 -0.0679 0.3823 1 0.0
N3 N-3 0.00344 0.02728 0.37548 1 0.0
N4 N-3 0.18172 0.08955 0.45335 1 0.0
